data_7016511
loop_
_publ_author_name
'Ren, Zhi-Gang'
'Sun, Sha'
'Dai, Min'
'Wang, Hui-Fang'
'L\"u, Chun-Ning'
'Lang, Jian-Ping'
'Sun, Zhen-Rong'

_publ_section_title
;
 Assembly of bicyclic or monocyclic clusters from
 [(\h(5)-C(5)Me(5))(2)Mo(2)(\m(3)-S)(4)(CuMeCN)(2)](2+) with
 tetraphosphine or N,P mixed ligands: syntheses, structures and
 enhanced third-order NLO performances.
;
_journal_issue 33
_journal_name_full 'Dalton transactions (Cambridge, England : 2003)'
_journal_page_first 8391
_journal_page_last 8398
_journal_paper_doi 10.1039/c1dt10685f
_journal_volume 40
_journal_year 2011
_chemical_formula_moiety 'C98 H112 Cu4 Mo4 N2 P4 S8, 4(Cl O4), 4(C2 H3 N), 2(C H2 Cl2)'
_chemical_formula_sum 'C108 H128 Cl8 Cu4 Mo4 N6 O16 P4 S8'
_chemical_formula_weight 3068.04
_chemical_name_systematic
;
?
;
_space_group_IT_number 2
_symmetry_cell_setting triclinic
_symmetry_space_group_name_Hall '-P 1'
_symmetry_space_group_name_H-M 'P -1'
_atom_sites_solution_hydrogens geom
_atom_sites_solution_primary direct
_atom_sites_solution_secondary difmap
_cell_angle_alpha 92.10(3)
_cell_angle_beta 100.34(3)
_cell_angle_gamma 104.51(3)
_cell_formula_units_Z 1
_cell_length_a 13.346(3)
_cell_length_b 15.398(3)
_cell_length_c 16.355(3)
_cell_measurement_reflns_used 9538
_cell_measurement_temperature 153(2)
_cell_measurement_theta_max 27.4932
_cell_measurement_theta_min 3.0127
_cell_volume 3189.2(13)
_computing_cell_refinement 'CrystalClear, Ver. 1.30 (Rigaku/MSC, 2001)'
_computing_data_collection 'CrystalClear, Ver. 1.30 (Rigaku/MSC, 2001)'
_computing_data_reduction 'CrystalStructure, Ver. 3.60 (Rigaku/MSC,2004)'
_computing_molecular_graphics 'SHELXS-97 (Sheldrick, 1990)'
_computing_structure_refinement 'SHELXL-97 (Sheldrick, 1997)'
_computing_structure_solution 'SHELXS-97 (Sheldrick, 1990)'
_diffrn_ambient_temperature 153(2)
_diffrn_measured_fraction_theta_full 0.969
_diffrn_measured_fraction_theta_max 0.969
_diffrn_measurement_device_type 'Rigaku Mercury'
_diffrn_measurement_method /w
_diffrn_radiation_monochromator graphite
_diffrn_radiation_source 'fine-focus sealed tube'
_diffrn_radiation_type MoK\a
_diffrn_radiation_wavelength 0.71073
_diffrn_reflns_av_R_equivalents 0.0304
_diffrn_reflns_av_sigmaI/netI 0.0662
_diffrn_reflns_limit_h_max 15
_diffrn_reflns_limit_h_min -16
_diffrn_reflns_limit_k_max 18
_diffrn_reflns_limit_k_min -14
_diffrn_reflns_limit_l_max 19
_diffrn_reflns_limit_l_min -19
_diffrn_reflns_number 21323
_diffrn_reflns_theta_full 25.50
_diffrn_reflns_theta_max 25.50
_diffrn_reflns_theta_min 2.99
_diffrn_standards_decay_% 0
_diffrn_standards_interval_count 0
_diffrn_standards_interval_time 0
_diffrn_standards_number 0
_exptl_absorpt_coefficient_mu 1.442
_exptl_absorpt_correction_T_max 0.5826
_exptl_absorpt_correction_T_min 0.3953
_exptl_absorpt_correction_type multi-scan
_exptl_absorpt_process_details 'Jacobson, R. (1998) Private communication to Rigaku Company, Tokyo, Japan.'
_exptl_crystal_colour dark-brown
_exptl_crystal_density_diffrn 1.597
_exptl_crystal_density_method 'not measured'
_exptl_crystal_description prism
_exptl_crystal_F_000 1554
_exptl_crystal_size_max 0.79
_exptl_crystal_size_mid 0.56
_exptl_crystal_size_min 0.42
_refine_diff_density_max 1.538
_refine_diff_density_min -1.276
_refine_diff_density_rms 0.124
_refine_ls_extinction_method none
_refine_ls_goodness_of_fit_ref 1.012
_refine_ls_hydrogen_treatment constr
_refine_ls_matrix_type full
_refine_ls_number_parameters 699
_refine_ls_number_reflns 11507
_refine_ls_number_restraints 32
_refine_ls_restrained_S_all 1.012
_refine_ls_R_factor_all 0.0621
_refine_ls_R_factor_gt 0.0532
_refine_ls_shift/su_max 0.028
_refine_ls_shift/su_mean 0.001
_refine_ls_structure_factor_coef Fsqd
_refine_ls_weighting_details 'calc w=1/[\s^2^(Fo^2^)+(0.0916P)^2^+0.0000P] where P=(Fo^2^+2Fc^2^)/3'
_refine_ls_weighting_scheme calc
_refine_ls_wR_factor_gt 0.1494
_refine_ls_wR_factor_ref 0.1583
_reflns_number_gt 9236
_reflns_number_total 11507
_reflns_threshold_expression >2sigma(I)
_cod_data_source_file c1dt10685f.txt
_cod_data_source_block 3^.^4MeCN^.^2CH~2~Cl~2~
_cod_original_cell_volume 3189.2(11)
_cod_database_code 7016511

loop_
_symmetry_equiv_pos_as_xyz
'x, y, z'
'-x, -y, -z'

loop_
_atom_site_label
_atom_site_type_symbol
_atom_site_fract_x
_atom_site_fract_y
_atom_site_fract_z
_atom_site_U_iso_or_equiv
_atom_site_adp_type
_atom_site_occupancy
_atom_site_symmetry_multiplicity
_atom_site_calc_flag
_atom_site_refinement_flags
_atom_site_disorder_assembly
_atom_site_disorder_group
Mo1 Mo 0.52462(3) 0.26228(3) 0.26387(2) 0.02694(13) Uani 1 1 d . A .
Mo2 Mo 0.74747(3) 0.29009(3) 0.26471(2) 0.02901(13) Uani 1 1 d . A .
Cu1 Cu 0.59944(5) 0.24894(4) 0.11395(3) 0.03054(16) Uani 1 1 d . . .
Cu2 Cu 0.61237(5) 0.11392(4) 0.24745(3) 0.03012(16) Uani 1 1 d . . .
S1 S 0.46056(9) 0.14659(8) 0.16400(7) 0.0282(3) Uani 1 1 d . A .
S2 S 0.73961(9) 0.18168(8) 0.16590(7) 0.0308(3) Uani 1 1 d . A .
S3 S 0.63411(10) 0.37562(8) 0.20356(7) 0.0308(3) Uani 1 1 d . A .
S4 S 0.65021(10) 0.21746(8) 0.36123(7) 0.0314(3) Uani 1 1 d . A .
P1 P 0.59031(10) 0.28455(8) -0.01934(7) 0.0282(3) Uani 1 1 d . A .
P2 P 0.42025(10) 0.03215(8) -0.27681(7) 0.0268(3) Uani 1 1 d . . .
N1 N 0.5269(3) 0.1248(3) -0.1234(2) 0.0293(9) Uani 1 1 d . A .
C1 C 0.3942(5) 0.3437(5) 0.2531(4) 0.0535(16) Uani 1 1 d . . .
C2 C 0.3421(5) 0.2537(5) 0.2602(4) 0.0614(19) Uani 1 1 d . A .
C3 C 0.3844(4) 0.2282(4) 0.3396(4) 0.0472(15) Uani 1 1 d . . .
C4 C 0.4596(4) 0.3058(4) 0.3825(3) 0.0381(12) Uani 1 1 d . A .
C5 C 0.4654(5) 0.3761(4) 0.3294(4) 0.0447(14) Uani 1 1 d . A .
C6 C 0.3730(8) 0.4031(7) 0.1831(5) 0.105(4) Uani 1 1 d . A .
H6A H 0.3428 0.3654 0.1306 0.127 Uiso 1 1 calc R . .
H6B H 0.4394 0.4455 0.1779 0.127 Uiso 1 1 calc R . .
H6C H 0.3233 0.4365 0.1958 0.127 Uiso 1 1 calc R . .
C7 C 0.2467(6) 0.1967(7) 0.1982(6) 0.117(4) Uani 1 1 d . . .
H7A H 0.1820 0.1980 0.2180 0.140 Uiso 1 1 calc R A .
H7B H 0.2520 0.1344 0.1932 0.140 Uiso 1 1 calc R . .
H7C H 0.2449 0.2210 0.1436 0.140 Uiso 1 1 calc R . .
C8 C 0.3495(7) 0.1387(4) 0.3752(5) 0.087(3) Uani 1 1 d . A .
H8A H 0.4069 0.1305 0.4182 0.105 Uiso 1 1 calc R . .
H8B H 0.3314 0.0900 0.3306 0.105 Uiso 1 1 calc R . .
H8C H 0.2876 0.1378 0.3999 0.105 Uiso 1 1 calc R . .
C9 C 0.5137(6) 0.3142(5) 0.4736(4) 0.069(2) Uani 1 1 d . . .
H9A H 0.5740 0.3675 0.4846 0.083 Uiso 1 1 calc R A .
H9B H 0.5385 0.2604 0.4857 0.083 Uiso 1 1 calc R . .
H9C H 0.4636 0.3200 0.5092 0.083 Uiso 1 1 calc R . .
C10 C 0.5278(7) 0.4745(4) 0.3531(5) 0.087(3) Uani 1 1 d . . .
H10A H 0.4819 0.5087 0.3715 0.104 Uiso 1 1 calc R A .
H10B H 0.5536 0.5003 0.3045 0.104 Uiso 1 1 calc R . .
H10C H 0.5879 0.4773 0.3984 0.104 Uiso 1 1 calc R . .
C21 C 0.6126(4) 0.2058(3) -0.1020(3) 0.0276(10) Uani 1 1 d . . .
H21A H 0.6209 0.2378 -0.1527 0.033 Uiso 1 1 calc R A .
H21B H 0.6790 0.1889 -0.0814 0.033 Uiso 1 1 calc R . .
C22 C 0.4406(4) 0.1245(3) -0.1920(3) 0.0311(10) Uani 1 1 d . . .
H22A H 0.4552 0.1833 -0.2161 0.037 Uiso 1 1 calc R A .
H22B H 0.3747 0.1171 -0.1700 0.037 Uiso 1 1 calc R . .
C23 C 0.5127(4) 0.0617(3) -0.0613(3) 0.0278(10) Uani 1 1 d . . .
C24 C 0.4121(4) 0.0163(3) -0.0500(3) 0.0277(10) Uani 1 1 d . A .
H24 H 0.3515 0.0270 -0.0839 0.033 Uiso 1 1 calc R . .
C25 C 0.3999(4) -0.0450(3) 0.0110(3) 0.0287(10) Uani 1 1 d . . .
H25 H 0.3310 -0.0754 0.0181 0.034 Uiso 1 1 calc R A .
C26 C 0.4615(4) 0.2993(4) -0.0690(3) 0.0386(12) Uani 1 1 d . . .
C27 C 0.4510(5) 0.3490(4) -0.1393(3) 0.0468(14) Uani 1 1 d . A .
H27 H 0.5117 0.3841 -0.1566 0.056 Uiso 1 1 calc R . .
C28 C 0.3504(6) 0.3457(5) -0.1832(4) 0.0634(19) Uani 1 1 d . . .
H28 H 0.3430 0.3791 -0.2306 0.076 Uiso 1 1 calc R A .
C29 C 0.2596(6) 0.2940(5) -0.1587(5) 0.0657(19) Uani 1 1 d . A .
H29 H 0.1915 0.2930 -0.1891 0.079 Uiso 1 1 calc R . .
C30 C 0.2697(5) 0.2442(4) -0.0896(4) 0.0545(16) Uani 1 1 d . . .
H30 H 0.2090 0.2078 -0.0735 0.065 Uiso 1 1 calc R A .
C31 C 0.3705(4) 0.2487(4) -0.0445(3) 0.0426(13) Uani 1 1 d . A .
H31 H 0.3775 0.2168 0.0039 0.051 Uiso 1 1 calc R . .
C32 C 0.6904(5) 0.3888(3) -0.0258(3) 0.0400(13) Uani 1 1 d . . .
C33 C 0.6794(6) 0.4721(4) 0.0019(4) 0.0567(17) Uani 1 1 d . A .
H33 H 0.6179 0.4758 0.0219 0.068 Uiso 1 1 calc R . .
C34 C 0.7599(8) 0.5508(4) 0.0003(4) 0.084(3) Uani 1 1 d . . .
H34 H 0.7525 0.6076 0.0191 0.101 Uiso 1 1 calc R A .
C35 C 0.8484(8) 0.5458(6) -0.0284(5) 0.099(4) Uani 1 1 d . A .
H35 H 0.9019 0.5994 -0.0298 0.119 Uiso 1 1 calc R . .
C36 C 0.8615(6) 0.4643(5) -0.0553(4) 0.080(3) Uani 1 1 d . . .
H36 H 0.9238 0.4618 -0.0747 0.096 Uiso 1 1 calc R A .
C37 C 0.7818(5) 0.3844(4) -0.0540(4) 0.0569(17) Uani 1 1 d . A .
H37 H 0.7904 0.3279 -0.0723 0.068 Uiso 1 1 calc R . .
C38 C 0.5428(4) 0.0650(3) -0.3189(3) 0.0321(11) Uani 1 1 d . . .
C39 C 0.6408(4) 0.0749(4) -0.2669(3) 0.0381(12) Uani 1 1 d . A .
H39 H 0.6442 0.0626 -0.2101 0.046 Uiso 1 1 calc R . .
C40 C 0.7347(4) 0.1031(4) -0.2978(4) 0.0523(16) Uani 1 1 d . . .
H40 H 0.8011 0.1138 -0.2610 0.063 Uiso 1 1 calc R A .
C41 C 0.7304(5) 0.1150(4) -0.3807(5) 0.0583(18) Uani 1 1 d . A .
H41 H 0.7937 0.1330 -0.4017 0.070 Uiso 1 1 calc R . .
C42 C 0.6327(6) 0.1007(5) -0.4345(4) 0.0628(19) Uani 1 1 d . . .
H42 H 0.6299 0.1083 -0.4922 0.075 Uiso 1 1 calc R A .
C43 C 0.5398(5) 0.0756(4) -0.4043(3) 0.0454(14) Uani 1 1 d . A .
H43 H 0.4738 0.0654 -0.4415 0.054 Uiso 1 1 calc R . .
C44 C 0.3187(4) 0.0604(4) -0.3551(3) 0.0344(11) Uani 1 1 d . . .
C45 C 0.3286(4) 0.1514(4) -0.3738(3) 0.0402(12) Uani 1 1 d . A .
H45 H 0.3883 0.1977 -0.3468 0.048 Uiso 1 1 calc R . .
C46 C 0.2496(5) 0.1720(4) -0.4323(3) 0.0454(14) Uani 1 1 d . . .
H46 H 0.2546 0.2327 -0.4442 0.054 Uiso 1 1 calc R A .
C47 C 0.1633(5) 0.1032(5) -0.4734(4) 0.0530(16) Uani 1 1 d . A .
H47 H 0.1099 0.1169 -0.5137 0.064 Uiso 1 1 calc R . .
C48 C 0.1562(4) 0.0148(5) -0.4549(4) 0.0526(16) Uani 1 1 d . . .
H48 H 0.0981 -0.0319 -0.4836 0.063 Uiso 1 1 calc R A .
C49 C 0.2315(4) -0.0066(4) -0.3959(3) 0.0397(12) Uani 1 1 d . A .
H49 H 0.2240 -0.0672 -0.3829 0.048 Uiso 1 1 calc R . .
C50 C 1.0488(7) 0.1292(7) -0.2914(5) 0.097(3) Uani 1 1 d . . .
H50A H 1.1211 0.1247 -0.2933 0.117 Uiso 1 1 calc R . .
H50B H 1.0464 0.1445 -0.2326 0.117 Uiso 1 1 calc R . .
Cl3 Cl 1.0214(2) 0.2196(2) -0.35347(19) 0.1167(9) Uani 1 1 d . . .
Cl4 Cl 0.95722(17) 0.02211(19) -0.32698(15) 0.0978(7) Uani 1 1 d . . .
Cl1 Cl 1.21751(13) 0.41165(12) 0.40648(10) 0.0603(4) Uani 1 1 d . . .
O1 O 1.3083(4) 0.4775(6) 0.4414(5) 0.142(3) Uani 1 1 d . . .
O2 O 1.1281(4) 0.4386(5) 0.4178(4) 0.107(2) Uani 1 1 d . . .
O3 O 1.2108(6) 0.4068(6) 0.3183(4) 0.130(3) Uani 1 1 d . . .
O4 O 1.2205(7) 0.3309(6) 0.4308(7) 0.207(6) Uani 1 1 d . . .
Cl2 Cl 0.95072(14) 0.20420(13) -0.07594(11) 0.0636(4) Uani 1 1 d . . .
O5 O 0.9543(6) 0.2756(5) -0.1288(4) 0.118(2) Uani 1 1 d . A .
C53 C 1.0765(19) -0.0222(15) -0.0684(14) 0.43(2) Uani 1 1 d D . .
H53A H 1.0677 -0.0849 -0.0552 0.515 Uiso 1 1 calc R . .
H53B H 1.0078 -0.0082 -0.0768 0.515 Uiso 1 1 calc R . .
H53C H 1.1249 0.0178 -0.0221 0.515 Uiso 1 1 calc R . .
C54 C 1.1208(8) -0.0088(7) -0.1465(7) 0.091(3) Uani 1 1 d D . .
N3 N 1.1678(7) 0.0098(6) -0.1879(5) 0.100(3) Uani 1 1 d D . .
C51 C 0.7903(6) 0.3635(5) -0.2959(5) 0.080(2) Uani 1 1 d . . .
H51A H 0.8261 0.3334 -0.2525 0.096 Uiso 1 1 calc R . .
H51B H 0.8178 0.4289 -0.2842 0.096 Uiso 1 1 calc R . .
H51C H 0.8029 0.3453 -0.3503 0.096 Uiso 1 1 calc R . .
C52 C 0.6770(6) 0.3383(4) -0.2966(4) 0.0569(17) Uani 1 1 d . . .
N2 N 0.5887(5) 0.3170(4) -0.2975(4) 0.0670(16) Uani 1 1 d . . .
O6 O 0.9781(8) 0.1311(7) -0.1212(6) 0.099(3) Uiso 0.664(8) 1 d P A 1
O7 O 1.0371(6) 0.2276(6) -0.0038(6) 0.077(2) Uiso 0.664(8) 1 d P A 1
O8 O 0.8544(7) 0.1751(7) -0.0528(6) 0.091(3) Uiso 0.664(8) 1 d P A 1
O6A O 1.051(3) 0.182(2) -0.040(2) 0.185(13) Uiso 0.336(8) 1 d P A 2
O7A O 0.8851(17) 0.2249(16) -0.0130(15) 0.112(7) Uiso 0.336(8) 1 d P A 2
O8A O 0.8717(18) 0.1120(17) -0.1101(15) 0.130(9) Uiso 0.336(8) 1 d P A 2
C11 C 0.8636(3) 0.4268(3) 0.3319(3) 0.037(2) Uani 0.664(8) 1 d PG A 1
C12 C 0.8943(4) 0.4109(3) 0.2556(3) 0.043(2) Uani 0.664(8) 1 d PG A 1
C13 C 0.9287(4) 0.3373(3) 0.2584(3) 0.054(3) Uani 0.664(8) 1 d PG A 1
C14 C 0.9190(3) 0.2985(3) 0.3397(3) 0.046(3) Uani 0.664(8) 1 d PG A 1
C15 C 0.8799(3) 0.3588(3) 0.3848(3) 0.035(2) Uani 0.664(8) 1 d PG A 1
C16 C 0.8260(5) 0.5121(5) 0.3612(4) 0.083(2) Uani 0.664(8) 1 d PGU A 1
H16A H 0.8877 0.5600 0.3885 0.100 Uiso 0.664(8) 1 calc PR A 1
H16B H 0.7786 0.4943 0.4005 0.100 Uiso 0.664(8) 1 calc PR A 1
H16C H 0.7887 0.5342 0.3125 0.100 Uiso 0.664(8) 1 calc PR A 1
C17 C 0.8995(6) 0.4761(5) 0.1887(4) 0.083(2) Uani 0.664(8) 1 d PGU A 1
H17A H 0.9606 0.5280 0.2068 0.100 Uiso 0.664(8) 1 calc PR A 1
H17B H 0.8348 0.4966 0.1791 0.100 Uiso 0.664(8) 1 calc PR A 1
H17C H 0.9063 0.4460 0.1370 0.100 Uiso 0.664(8) 1 calc PR A 1
C18 C 0.9808(6) 0.3062(5) 0.1897(5) 0.083(2) Uani 0.664(8) 1 d PGU A 1
H18A H 0.9303 0.2934 0.1366 0.100 Uiso 0.664(8) 1 calc PR A 1
H18B H 1.0024 0.2516 0.2048 0.100 Uiso 0.664(8) 1 calc PR A 1
H18C H 1.0429 0.3539 0.1843 0.100 Uiso 0.664(8) 1 calc PR A 1
C19 C 0.9529(6) 0.2161(5) 0.3705(5) 0.083(2) Uani 0.664(8) 1 d PGU A 1
H19A H 0.9251 0.1992 0.4208 0.100 Uiso 0.664(8) 1 calc PR A 1
H19B H 1.0301 0.2302 0.3834 0.100 Uiso 0.664(8) 1 calc PR A 1
H19C H 0.9253 0.1660 0.3270 0.100 Uiso 0.664(8) 1 calc PR A 1
C20 C 0.8668(5) 0.3560(5) 0.4747(4) 0.083(2) Uani 0.664(8) 1 d PGU A 1
H20A H 0.8493 0.2933 0.4887 0.100 Uiso 0.664(8) 1 calc PR A 1
H20B H 0.8099 0.3832 0.4825 0.100 Uiso 0.664(8) 1 calc PR A 1
H20C H 0.9328 0.3896 0.5113 0.100 Uiso 0.664(8) 1 calc PR A 1
C11A C 0.8844(8) 0.4242(7) 0.2664(6) 0.048(3) Uani 0.336(8) 1 d PG A 2
C12A C 0.9320(7) 0.3485(7) 0.2424(6) 0.048(3) Uani 0.336(8) 1 d PG A 2
C13A C 0.9342(6) 0.2899(6) 0.3079(6) 0.048(3) Uani 0.336(8) 1 d PG A 2
C14A C 0.8992(6) 0.3197(6) 0.3706(5) 0.048(3) Uani 0.336(8) 1 d PG A 2
C15A C 0.8741(7) 0.4000(6) 0.3581(5) 0.048(3) Uani 0.336(8) 1 d PG A 2
C16A C 0.8837(12) 0.4984(10) 0.2081(9) 0.065(3) Uani 0.336(8) 1 d PG A 2
H16D H 0.9553 0.5377 0.2142 0.079 Uiso 0.336(8) 1 calc PR A 2
H16E H 0.8364 0.5338 0.2220 0.079 Uiso 0.336(8) 1 calc PR A 2
H16F H 0.8589 0.4718 0.1504 0.079 Uiso 0.336(8) 1 calc PR A 2
C17A C 0.9678(12) 0.3306(10) 0.1598(9) 0.065(3) Uani 0.336(8) 1 d PG A 2
H17D H 1.0422 0.3628 0.1644 0.079 Uiso 0.336(8) 1 calc PR A 2
H17E H 0.9248 0.3519 0.1138 0.079 Uiso 0.336(8) 1 calc PR A 2
H17F H 0.9591 0.2659 0.1489 0.079 Uiso 0.336(8) 1 calc PR A 2
C18A C 0.9666(10) 0.2005(9) 0.3117(9) 0.065(3) Uani 0.336(8) 1 d PG A 2
H18D H 1.0360 0.2104 0.3482 0.079 Uiso 0.336(8) 1 calc PR A 2
H18E H 0.9701 0.1787 0.2555 0.079 Uiso 0.336(8) 1 calc PR A 2
H18F H 0.9144 0.1557 0.3338 0.079 Uiso 0.336(8) 1 calc PR A 2
C19A C 0.9055(10) 0.2942(9) 0.4585(8) 0.065(3) Uani 0.336(8) 1 d PG A 2
H19D H 0.8926 0.2287 0.4587 0.079 Uiso 0.336(8) 1 calc PR A 2
H19E H 0.8521 0.3138 0.4830 0.079 Uiso 0.336(8) 1 calc PR A 2
H19F H 0.9758 0.3233 0.4913 0.079 Uiso 0.336(8) 1 calc PR A 2
C20A C 0.8343(11) 0.4755(9) 0.4006(8) 0.065(3) Uani 0.336(8) 1 d PG A 2
H20D H 0.7968 0.4504 0.4443 0.079 Uiso 0.336(8) 1 calc PR A 2
H20E H 0.7864 0.4973 0.3586 0.079 Uiso 0.336(8) 1 calc PR A 2
H20F H 0.8949 0.5256 0.4254 0.079 Uiso 0.336(8) 1 calc PR A 2

loop_
_atom_site_aniso_label
_atom_site_aniso_U_11
_atom_site_aniso_U_22
_atom_site_aniso_U_33
_atom_site_aniso_U_23
_atom_site_aniso_U_13
_atom_site_aniso_U_12
Mo1 0.0355(3) 0.0279(2) 0.0177(2) 0.00103(16) 0.01080(17) 0.00504(18)
Mo2 0.0325(3) 0.0313(2) 0.0193(2) 0.00205(16) 0.00695(17) -0.00023(18)
Cu1 0.0420(4) 0.0323(3) 0.0175(3) 0.0021(2) 0.0102(2) 0.0068(3)
Cu2 0.0381(3) 0.0283(3) 0.0224(3) 0.0037(2) 0.0084(2) 0.0040(3)
S1 0.0340(6) 0.0290(6) 0.0205(5) 0.0011(4) 0.0075(5) 0.0048(5)
S2 0.0340(6) 0.0342(6) 0.0249(6) 0.0031(5) 0.0108(5) 0.0066(5)
S3 0.0419(7) 0.0265(6) 0.0232(6) 0.0017(5) 0.0118(5) 0.0039(5)
S4 0.0382(7) 0.0357(6) 0.0177(5) 0.0027(5) 0.0083(5) 0.0028(5)
P1 0.0390(7) 0.0290(6) 0.0193(6) 0.0037(5) 0.0107(5) 0.0101(5)
P2 0.0327(7) 0.0290(6) 0.0176(6) 0.0048(5) 0.0055(5) 0.0051(5)
N1 0.038(2) 0.028(2) 0.0187(19) 0.0051(16) 0.0046(16) 0.0041(18)
C1 0.068(4) 0.072(4) 0.040(3) 0.014(3) 0.027(3) 0.043(4)
C2 0.043(3) 0.094(5) 0.049(4) -0.027(4) 0.014(3) 0.022(4)
C3 0.053(3) 0.042(3) 0.054(4) -0.002(3) 0.039(3) 0.005(3)
C4 0.052(3) 0.037(3) 0.030(3) -0.004(2) 0.022(2) 0.011(2)
C5 0.064(4) 0.032(3) 0.044(3) -0.003(2) 0.034(3) 0.008(3)
C6 0.137(8) 0.172(10) 0.064(5) 0.044(6) 0.047(5) 0.120(8)
C7 0.050(4) 0.183(11) 0.105(7) -0.085(7) 0.007(4) 0.027(6)
C8 0.125(7) 0.044(4) 0.112(7) 0.006(4) 0.098(6) 0.005(4)
C9 0.100(5) 0.094(6) 0.029(3) -0.002(3) 0.025(3) 0.043(5)
C10 0.120(7) 0.034(3) 0.121(7) -0.005(4) 0.081(6) 0.007(4)
C21 0.038(3) 0.027(2) 0.018(2) 0.0047(18) 0.0123(19) 0.005(2)
C22 0.042(3) 0.032(3) 0.025(2) 0.0082(19) 0.011(2) 0.016(2)
C23 0.043(3) 0.024(2) 0.020(2) 0.0035(17) 0.013(2) 0.009(2)
C24 0.029(2) 0.028(2) 0.025(2) 0.0036(19) 0.0036(19) 0.006(2)
C25 0.032(3) 0.032(2) 0.019(2) 0.0016(18) 0.0070(19) 0.004(2)
C26 0.049(3) 0.044(3) 0.032(3) 0.005(2) 0.016(2) 0.022(3)
C27 0.059(4) 0.053(3) 0.036(3) 0.012(3) 0.011(3) 0.027(3)
C28 0.079(5) 0.079(5) 0.050(4) 0.026(4) 0.017(4) 0.048(4)
C29 0.061(4) 0.084(5) 0.063(4) 0.010(4) 0.004(4) 0.043(4)
C30 0.045(3) 0.062(4) 0.061(4) 0.004(3) 0.012(3) 0.021(3)
C31 0.051(3) 0.047(3) 0.041(3) 0.007(2) 0.018(3) 0.026(3)
C32 0.067(4) 0.025(2) 0.021(2) 0.0012(19) 0.008(2) 0.000(2)
C33 0.092(5) 0.036(3) 0.038(3) 0.002(3) -0.001(3) 0.019(3)
C34 0.162(9) 0.022(3) 0.042(4) -0.003(3) -0.010(5) -0.001(4)
C35 0.145(9) 0.061(5) 0.040(4) 0.014(4) -0.007(5) -0.051(6)
C36 0.090(5) 0.065(5) 0.057(4) -0.001(4) 0.022(4) -0.037(4)
C37 0.064(4) 0.046(3) 0.050(4) -0.004(3) 0.024(3) -0.013(3)
C38 0.046(3) 0.029(2) 0.022(2) 0.0053(19) 0.010(2) 0.007(2)
C39 0.042(3) 0.039(3) 0.032(3) -0.008(2) 0.010(2) 0.010(2)
C40 0.037(3) 0.049(4) 0.067(4) -0.013(3) 0.013(3) 0.005(3)
C41 0.057(4) 0.051(4) 0.083(5) 0.025(3) 0.045(4) 0.019(3)
C42 0.080(5) 0.075(5) 0.058(4) 0.034(4) 0.047(4) 0.038(4)
C43 0.050(3) 0.060(4) 0.035(3) 0.024(3) 0.019(3) 0.021(3)
C44 0.038(3) 0.046(3) 0.021(2) 0.009(2) 0.010(2) 0.011(2)
C45 0.047(3) 0.049(3) 0.027(3) 0.011(2) 0.007(2) 0.017(3)
C46 0.055(4) 0.055(3) 0.033(3) 0.021(3) 0.009(3) 0.026(3)
C47 0.043(3) 0.083(5) 0.038(3) 0.023(3) 0.006(3) 0.026(3)
C48 0.030(3) 0.078(5) 0.043(3) 0.010(3) -0.003(3) 0.007(3)
C49 0.037(3) 0.051(3) 0.028(3) 0.006(2) 0.003(2) 0.007(3)
C50 0.080(6) 0.136(9) 0.068(6) 0.015(6) 0.004(4) 0.018(6)
Cl3 0.0955(17) 0.142(2) 0.121(2) 0.0342(19) 0.0235(15) 0.0411(16)
Cl4 0.0740(13) 0.135(2) 0.0798(15) -0.0140(14) 0.0096(11) 0.0266(14)
Cl1 0.0537(9) 0.0648(10) 0.0533(9) -0.0092(8) 0.0119(7) -0.0002(8)
O1 0.060(4) 0.188(8) 0.136(7) -0.065(6) 0.016(4) -0.032(4)
O2 0.048(3) 0.147(6) 0.109(5) -0.057(4) 0.014(3) 0.007(3)
O3 0.154(6) 0.191(8) 0.063(4) -0.024(4) 0.018(4) 0.084(6)
O4 0.170(8) 0.169(9) 0.294(14) 0.167(10) 0.042(9) 0.047(7)
Cl2 0.0622(10) 0.0700(11) 0.0622(10) -0.0009(8) 0.0191(8) 0.0197(9)
O5 0.136(6) 0.125(6) 0.109(5) 0.058(5) 0.041(4) 0.043(5)
C53 0.59(4) 0.43(3) 0.63(4) 0.45(3) 0.54(4) 0.45(3)
C54 0.080(6) 0.082(6) 0.123(9) 0.026(6) 0.020(6) 0.039(5)
N3 0.123(7) 0.119(7) 0.087(6) 0.039(5) 0.026(5) 0.077(6)
C51 0.090(6) 0.073(5) 0.077(5) 0.026(4) 0.027(4) 0.009(4)
C52 0.082(5) 0.051(4) 0.040(3) 0.011(3) 0.021(3) 0.013(4)
N2 0.079(4) 0.068(4) 0.055(4) 0.014(3) 0.022(3) 0.015(3)
C11 0.037(4) 0.027(4) 0.033(5) 0.000(3) -0.009(4) -0.006(3)
C12 0.031(5) 0.041(5) 0.045(5) 0.014(4) 0.001(4) -0.009(4)
C13 0.029(5) 0.074(7) 0.050(6) -0.008(5) 0.019(4) -0.011(5)
C14 0.023(4) 0.034(5) 0.073(7) 0.006(5) -0.004(5) 0.003(4)
C15 0.033(4) 0.038(5) 0.021(4) 0.008(3) -0.010(3) -0.006(4)
C16 0.058(3) 0.082(4) 0.088(4) -0.002(3) -0.004(3) -0.007(3)
C17 0.058(3) 0.082(4) 0.088(4) -0.002(3) -0.004(3) -0.007(3)
C18 0.058(3) 0.082(4) 0.088(4) -0.002(3) -0.004(3) -0.007(3)
C19 0.058(3) 0.082(4) 0.088(4) -0.002(3) -0.004(3) -0.007(3)
C20 0.058(3) 0.082(4) 0.088(4) -0.002(3) -0.004(3) -0.007(3)
C11A 0.036(6) 0.055(6) 0.042(5) -0.006(5) 0.009(4) -0.006(5)
C12A 0.036(6) 0.055(6) 0.042(5) -0.006(5) 0.009(4) -0.006(5)
C13A 0.036(6) 0.055(6) 0.042(5) -0.006(5) 0.009(4) -0.006(5)
C14A 0.036(6) 0.055(6) 0.042(5) -0.006(5) 0.009(4) -0.006(5)
C15A 0.036(6) 0.055(6) 0.042(5) -0.006(5) 0.009(4) -0.006(5)
C16A 0.040(5) 0.072(7) 0.072(7) 0.016(5) 0.006(5) -0.006(5)
C17A 0.040(5) 0.072(7) 0.072(7) 0.016(5) 0.006(5) -0.006(5)
C18A 0.040(5) 0.072(7) 0.072(7) 0.016(5) 0.006(5) -0.006(5)
C19A 0.040(5) 0.072(7) 0.072(7) 0.016(5) 0.006(5) -0.006(5)
C20A 0.040(5) 0.072(7) 0.072(7) 0.016(5) 0.006(5) -0.006(5)

loop_
_atom_type_symbol
_atom_type_description
_atom_type_scat_dispersion_real
_atom_type_scat_dispersion_imag
_atom_type_scat_source
C C 0.0033 0.0016 'International Tables Vol C Tables 4.2.6.8 and 6.1.1.4'
H H 0.0000 0.0000 'International Tables Vol C Tables 4.2.6.8 and 6.1.1.4'
N N 0.0061 0.0033 'International Tables Vol C Tables 4.2.6.8 and 6.1.1.4'
O O 0.0106 0.0060 'International Tables Vol C Tables 4.2.6.8 and 6.1.1.4'
P P 0.1023 0.0942 'International Tables Vol C Tables 4.2.6.8 and 6.1.1.4'
S S 0.1246 0.1234 'International Tables Vol C Tables 4.2.6.8 and 6.1.1.4'
Cl Cl 0.1484 0.1585 'International Tables Vol C Tables 4.2.6.8 and 6.1.1.4'
Cu Cu 0.3201 1.2651 'International Tables Vol C Tables 4.2.6.8 and 6.1.1.4'
Mo Mo -1.6832 0.6857 'International Tables Vol C Tables 4.2.6.8 and 6.1.1.4'

loop_
_geom_angle_atom_site_label_1
_geom_angle_atom_site_label_2
_geom_angle_atom_site_label_3
_geom_angle
_geom_angle_site_symmetry_1
_geom_angle_site_symmetry_3
S1 Mo1 S3 105.35(5) . .
S1 Mo1 S4 105.37(5) . .
S3 Mo1 S4 101.00(5) . .
S1 Mo1 C1 105.59(18) . .
S3 Mo1 C1 90.89(17) . .
S4 Mo1 C1 142.37(15) . .
S1 Mo1 C3 97.96(15) . .
S3 Mo1 C3 145.38(15) . .
S4 Mo1 C3 96.97(16) . .
C1 Mo1 C3 57.9(2) . .
S1 Mo1 C5 138.96(16) . .
S3 Mo1 C5 88.73(13) . .
S4 Mo1 C5 109.48(16) . .
C1 Mo1 C5 34.5(2) . .
C3 Mo1 C5 57.28(19) . .
S1 Mo1 C2 83.99(16) . .
S3 Mo1 C2 122.6(2) . .
S4 Mo1 C2 131.51(19) . .
C1 Mo1 C2 34.3(2) . .
C3 Mo1 C2 34.8(2) . .
C5 Mo1 C2 56.7(2) . .
S1 Mo1 C4 132.39(13) . .
S3 Mo1 C4 117.92(13) . .
S4 Mo1 C4 85.77(14) . .
C1 Mo1 C4 57.4(2) . .
C3 Mo1 C4 34.44(19) . .
C5 Mo1 C4 34.21(18) . .
C2 Mo1 C4 56.9(2) . .
S1 Mo1 Cu1 54.98(4) . .
S3 Mo1 Cu1 51.59(4) . .
S4 Mo1 Cu1 102.41(4) . .
C1 Mo1 Cu1 112.72(14) . .
C3 Mo1 Cu1 150.02(15) . .
C5 Mo1 Cu1 133.28(13) . .
C2 Mo1 Cu1 120.36(16) . .
C4 Mo1 Cu1 167.47(13) . .
S1 Mo1 Cu2 54.89(4) . .
S3 Mo1 Cu2 102.76(4) . .
S4 Mo1 Cu2 51.61(4) . .
C1 Mo1 Cu2 158.40(18) . .
C3 Mo1 Cu2 111.59(15) . .
C5 Mo1 Cu2 159.12(15) . .
C2 Mo1 Cu2 125.99(19) . .
C4 Mo1 Cu2 126.32(13) . .
Cu1 Mo1 Cu2 65.86(3) . .
S1 Mo1 Mo2 98.88(5) . .
S3 Mo1 Mo2 52.28(4) . .
S4 Mo1 Mo2 52.22(4) . .
C1 Mo1 Mo2 140.37(18) . .
C3 Mo1 Mo2 147.96(16) . .
C5 Mo1 Mo2 119.41(14) . .
C2 Mo1 Mo2 174.6(2) . .
C4 Mo1 Mo2 122.53(14) . .
Cu1 Mo1 Mo2 58.80(3) . .
Cu2 Mo1 Mo2 59.09(3) . .
S2 Mo2 C15A 139.4(2) . .
S2 Mo2 C14A 114.1(3) . .
C15A Mo2 C14A 33.97(15) . .
S2 Mo2 S4 105.71(5) . .
C15A Mo2 S4 98.4(2) . .
C14A Mo2 S4 88.1(2) . .
S2 Mo2 S3 105.98(5) . .
C15A Mo2 S3 101.1(2) . .
C14A Mo2 S3 135.0(2) . .
S4 Mo2 S3 100.40(5) . .
S2 Mo2 C14 97.64(13) . .
C15A Mo2 C14 46.0(2) . .
C14A Mo2 C14 17.4(2) . .
S4 Mo2 C14 98.40(12) . .
S3 Mo2 C14 144.33(11) . .
S2 Mo2 C13 84.95(13) . .
C15A Mo2 C13 55.3(2) . .
C14A Mo2 C13 49.0(2) . .
S4 Mo2 C13 135.12(12) . .
S3 Mo2 C13 118.70(12) . .
C14 Mo2 C13 36.75(9) . .
S2 Mo2 C12 106.71(12) . .
C15A Mo2 C12 43.6(2) . .
C14A Mo2 C12 60.8(2) . .
S4 Mo2 C12 142.03(11) . .
S3 Mo2 C12 89.19(12) . .
C14 Mo2 C12 58.14(13) . .
C13 Mo2 C12 32.47(8) . .
S2 Mo2 C11 139.97(11) . .
C15A Mo2 C11 15.3(2) . .
C14A Mo2 C11 48.1(2) . .
S4 Mo2 C11 108.47(11) . .
S3 Mo2 C11 87.79(11) . .
C14 Mo2 C11 57.46(13) . .
C13 Mo2 C11 56.03(13) . .
C12 Mo2 C11 34.67(8) . .
S2 Mo2 C11A 114.3(2) . .
C15A Mo2 C11A 39.02(18) . .
C14A Mo2 C11A 60.9(3) . .
S4 Mo2 C11A 136.5(2) . .
S3 Mo2 C11A 84.7(2) . .
C14 Mo2 C11A 61.0(3) . .
C13 Mo2 C11A 39.4(3) . .
C12 Mo2 C11A 8.0(3) . .
C11 Mo2 C11A 28.1(3) . .
S2 Mo2 C15 132.14(13) . .
C15A Mo2 C15 19.2(2) . .
C14A Mo2 C15 18.3(2) . .
S4 Mo2 C15 85.56(10) . .
S3 Mo2 C15 117.68(12) . .
C14 Mo2 C15 34.57(8) . .
C13 Mo2 C15 58.03(13) . .
C12 Mo2 C15 57.92(13) . .
C11 Mo2 C15 34.53(8) . .
C11A Mo2 C15 55.2(2) . .
S2 Mo2 C13A 85.6(2) . .
C15A Mo2 C13A 55.4(2) . .
C14A Mo2 C13A 31.52(13) . .
S4 Mo2 C13A 109.4(2) . .
S3 Mo2 C13A 143.8(2) . .
C14 Mo2 C13A 14.4(2) . .
C13 Mo2 C13A 26.6(2) . .
C12 Mo2 C13A 54.6(2) . .
C11 Mo2 C13A 63.9(2) . .
C11A Mo2 C13A 59.6(2) . .
C15 Mo2 C13A 47.5(2) . .
P1 Cu1 S3 110.90(5) . .
P1 Cu1 S2 114.95(5) . .
S3 Cu1 S2 103.36(6) . .
P1 Cu1 S1 124.46(6) . .
S3 Cu1 S1 102.56(5) . .
S2 Cu1 S1 97.92(5) . .
P1 Cu1 Mo2 137.74(4) . .
S3 Cu1 Mo2 53.98(4) . .
S2 Cu1 Mo2 50.44(4) . .
S1 Cu1 Mo2 97.79(4) . .
P1 Cu1 Mo1 146.76(4) . .
S3 Cu1 Mo1 53.38(4) . .
S2 Cu1 Mo1 97.94(4) . .
S1 Cu1 Mo1 50.34(4) . .
Mo2 Cu1 Mo1 61.78(2) . .
P2 Cu2 S4 115.24(5) 2_655 .
P2 Cu2 S2 123.83(6) 2_655 .
S4 Cu2 S2 102.64(5) . .
P2 Cu2 S1 112.01(6) 2_655 .
S4 Cu2 S1 102.19(6) . .
S2 Cu2 S1 97.67(5) . .
P2 Cu2 Mo2 150.76(4) 2_655 .
S4 Cu2 Mo2 53.56(4) . .
S2 Cu2 Mo2 50.14(4) . .
S1 Cu2 Mo2 97.17(4) . .
P2 Cu2 Mo1 138.25(4) 2_655 .
S4 Cu2 Mo1 53.13(4) . .
S2 Cu2 Mo1 97.49(4) . .
S1 Cu2 Mo1 50.12(4) . .
Mo2 Cu2 Mo1 61.39(2) . .
Mo1 S1 Cu1 74.68(5) . .
Mo1 S1 Cu2 74.99(5) . .
Cu1 S1 Cu2 79.74(5) . .
Mo2 S2 Cu1 74.27(5) . .
Mo2 S2 Cu2 74.76(5) . .
Cu1 S2 Cu2 79.81(5) . .
Cu1 S3 Mo1 75.02(4) . .
Cu1 S3 Mo2 74.23(5) . .
Mo1 S3 Mo2 75.81(4) . .
Cu2 S4 Mo1 75.26(5) . .
Cu2 S4 Mo2 74.70(4) . .
Mo1 S4 Mo2 75.84(4) . .
C32 P1 C26 107.6(3) . .
C32 P1 C21 101.9(2) . .
C26 P1 C21 100.4(2) . .
C32 P1 Cu1 110.72(16) . .
C26 P1 Cu1 114.09(17) . .
C21 P1 Cu1 120.71(15) . .
C44 P2 C38 105.0(2) . .
C44 P2 C22 100.5(2) . .
C38 P2 C22 102.8(2) . .
C44 P2 Cu2 115.80(17) . 2_655
C38 P2 Cu2 110.43(16) . 2_655
C22 P2 Cu2 120.48(15) . 2_655
C23 N1 C21 117.7(4) . .
C23 N1 C22 120.6(4) . .
C21 N1 C22 118.4(4) . .
C2 C1 C5 107.4(5) . .
C2 C1 C6 128.8(7) . .
C5 C1 C6 123.4(7) . .
C2 C1 Mo1 73.7(4) . .
C5 C1 Mo1 73.3(3) . .
C6 C1 Mo1 123.9(4) . .
C1 C2 C3 108.8(5) . .
C1 C2 C7 125.3(8) . .
C3 C2 C7 125.5(8) . .
C1 C2 Mo1 72.0(3) . .
C3 C2 Mo1 72.3(3) . .
C7 C2 Mo1 127.7(4) . .
C4 C3 C2 106.9(5) . .
C4 C3 C8 125.8(6) . .
C2 C3 C8 127.1(6) . .
C4 C3 Mo1 73.3(3) . .
C2 C3 Mo1 72.9(3) . .
C8 C3 Mo1 123.3(4) . .
C5 C4 C3 108.2(5) . .
C5 C4 C9 126.0(5) . .
C3 C4 C9 125.4(6) . .
C5 C4 Mo1 72.4(3) . .
C3 C4 Mo1 72.2(3) . .
C9 C4 Mo1 126.9(4) . .
C4 C5 C1 108.7(5) . .
C4 C5 C10 126.0(6) . .
C1 C5 C10 124.8(6) . .
C4 C5 Mo1 73.4(3) . .
C1 C5 Mo1 72.2(3) . .
C10 C5 Mo1 126.1(4) . .
N1 C21 P1 112.6(3) . .
N1 C22 P2 112.9(3) . .
C25 C23 C24 118.7(4) 2_655 .
C25 C23 N1 119.8(4) 2_655 .
C24 C23 N1 121.5(4) . .
C23 C24 C25 120.6(4) . .
C23 C25 C24 120.7(4) 2_655 .
C31 C26 C27 119.2(5) . .
C31 C26 P1 118.7(4) . .
C27 C26 P1 121.3(4) . .
C28 C27 C26 119.1(6) . .
C27 C28 C29 121.3(6) . .
C30 C29 C28 119.8(6) . .
C29 C30 C31 119.1(6) . .
C30 C31 C26 121.5(5) . .
C37 C32 C33 119.5(6) . .
C37 C32 P1 119.5(4) . .
C33 C32 P1 120.9(5) . .
C32 C33 C34 119.8(7) . .
C35 C34 C33 120.2(7) . .
C34 C35 C36 121.0(7) . .
C35 C36 C37 119.7(8) . .
C32 C37 C36 119.8(7) . .
C39 C38 C43 118.3(5) . .
C39 C38 P2 120.2(4) . .
C43 C38 P2 121.3(4) . .
C38 C39 C40 120.6(5) . .
C41 C40 C39 120.1(6) . .
C40 C41 C42 119.9(5) . .
C43 C42 C41 120.5(6) . .
C42 C43 C38 120.4(6) . .
C49 C44 C45 119.6(5) . .
C49 C44 P2 120.4(4) . .
C45 C44 P2 120.0(4) . .
C46 C45 C44 119.2(5) . .
C45 C46 C47 120.1(6) . .
C48 C47 C46 119.5(5) . .
C49 C48 C47 121.3(6) . .
C48 C49 C44 120.2(6) . .
Cl4 C50 Cl3 112.9(4) . .
O4 Cl1 O1 112.3(6) . .
O4 Cl1 O2 114.9(6) . .
O1 Cl1 O2 110.4(4) . .
O4 Cl1 O3 107.2(6) . .
O1 Cl1 O3 107.2(5) . .
O2 Cl1 O3 104.1(4) . .
O8 Cl2 O5 112.7(5) . .
O8 Cl2 O7 111.7(5) . .
O5 Cl2 O7 111.5(5) . .
O8 Cl2 O6A 127.5(13) . .
O5 Cl2 O6A 118.8(13) . .
O7 Cl2 O6A 38.8(13) . .
O8 Cl2 O6 111.9(6) . .
O5 Cl2 O6 106.8(5) . .
O7 Cl2 O6 101.6(5) . .
O6A Cl2 O6 62.9(13) . .
O8 Cl2 O7A 37.2(8) . .
O5 Cl2 O7A 103.8(9) . .
O7 Cl2 O7A 83.6(9) . .
O6A Cl2 O7A 116.2(16) . .
O6 Cl2 O7A 144.3(9) . .
O8 Cl2 O8A 57.3(9) . .
O5 Cl2 O8A 116.9(9) . .
O7 Cl2 O8A 130.6(9) . .
O6A Cl2 O8A 105.0(15) . .
O6 Cl2 O8A 55.8(9) . .
O7A Cl2 O8A 93.9(12) . .
N3 C54 C53 164.6(17) . .
N2 C52 C51 178.8(8) . .
C12 C11 C15 109.5 . .
C12 C11 C16 127.3 . .
C15 C11 C16 123.0 . .
C12 C11 Mo2 72.60(15) . .
C15 C11 Mo2 73.86(14) . .
C16 C11 Mo2 124.25(15) . .
C13 C12 C11 108.8 . .
C13 C12 C17 127.2 . .
C11 C12 C17 123.5 . .
C13 C12 Mo2 73.65(15) . .
C11 C12 Mo2 72.73(15) . .
C17 C12 Mo2 126.04(14) . .
C12 C13 C14 109.4 . .
C12 C13 C18 122.7 . .
C14 C13 C18 127.6 . .
C12 C13 Mo2 73.88(15) . .
C14 C13 Mo2 71.54(14) . .
C18 C13 Mo2 125.91(14) . .
C15 C14 C13 105.3 . .
C15 C14 C19 127.4 . .
C13 C14 C19 127.1 . .
C15 C14 Mo2 74.11(15) . .
C13 C14 Mo2 71.72(15) . .
C19 C14 Mo2 122.78(15) . .
C14 C15 C11 106.9 . .
C14 C15 C20 126.8 . .
C11 C15 C20 126.1 . .
C14 C15 Mo2 71.32(15) . .
C11 C15 Mo2 71.61(14) . .
C20 C15 Mo2 126.10(15) . .
C16A C11A C12A 117.4 . .
C16A C11A C15A 143.0 . .
C12A C11A C15A 98.1 . .
C16A C11A Mo2 127.1(3) . .
C12A C11A Mo2 75.8(3) . .
C15A C11A Mo2 69.1(3) . .
C13A C12A C11A 109.1 . .
C13A C12A C17A 122.7 . .
C11A C12A C17A 128.1 . .
C13A C12A Mo2 72.0(3) . .
C11A C12A Mo2 67.8(3) . .
C17A C12A Mo2 123.8(3) . .
C14A C13A C12A 110.7 . .
C14A C13A C18A 119.8 . .
C12A C13A C18A 129.5 . .
C14A C13A Mo2 69.4(3) . .
C12A C13A Mo2 74.6(3) . .
C18A C13A Mo2 120.6(3) . .
C13A C14A C15A 112.9 . .
C13A C14A C19A 131.1 . .
C15A C14A C19A 114.2 . .
C13A C14A Mo2 79.1(3) . .
C15A C14A Mo2 72.9(3) . .
C19A C14A Mo2 127.0(3) . .
C14A C15A C11A 108.7 . .
C14A C15A C20A 143.1 . .
C11A C15A C20A 108.2 . .
C14A C15A Mo2 73.2(3) . .
C11A C15A Mo2 71.8(3) . .
C20A C15A Mo2 117.1(3) . .

loop_
_geom_bond_atom_site_label_1
_geom_bond_atom_site_label_2
_geom_bond_distance
_geom_bond_site_symmetry_2
Mo1 S1 2.2571(15) .
Mo1 S3 2.3494(14) .
Mo1 S4 2.3501(15) .
Mo1 C1 2.374(6) .
Mo1 C3 2.387(5) .
Mo1 C5 2.389(5) .
Mo1 C2 2.395(6) .
Mo1 C4 2.402(5) .
Mo1 Cu1 2.8277(9) .
Mo1 Cu2 2.8408(10) .
Mo1 Mo2 2.8940(9) .
Mo2 S2 2.2502(15) .
Mo2 C15A 2.347(9) .
Mo2 C14A 2.351(8) .
Mo2 S4 2.3589(14) .
Mo2 S3 2.3612(15) .
Mo2 C14 2.365(4) .
Mo2 C13 2.368(5) .
Mo2 C12 2.371(5) .
Mo2 C11 2.372(4) .
Mo2 C11A 2.386(10) .
Mo2 C15 2.401(4) .
Mo2 C13A 2.466(8) .
Cu1 P1 2.2570(14) .
Cu1 S3 2.2938(15) .
Cu1 S2 2.3997(15) .
Cu1 S1 2.4010(15) .
Cu2 P2 2.2676(14) 2_655
Cu2 S4 2.3025(15) .
Cu2 S2 2.4039(15) .
Cu2 S1 2.4060(15) .
P1 C32 1.833(5) .
P1 C26 1.837(5) .
P1 C21 1.895(5) .
P2 C44 1.838(5) .
P2 C38 1.850(5) .
P2 C22 1.883(5) .
P2 Cu2 2.2676(14) 2_655
N1 C23 1.435(5) .
N1 C21 1.447(6) .
N1 C22 1.455(6) .
C1 C2 1.406(10) .
C1 C5 1.414(8) .
C1 C6 1.522(9) .
C2 C3 1.430(9) .
C2 C7 1.527(9) .
C3 C4 1.418(8) .
C3 C8 1.513(8) .
C4 C5 1.409(7) .
C4 C9 1.520(8) .
C5 C10 1.532(8) .
C23 C25 1.388(7) 2_655
C23 C24 1.398(6) .
C24 C25 1.401(6) .
C25 C23 1.388(7) 2_655
C26 C31 1.403(7) .
C26 C27 1.410(7) .
C27 C28 1.392(9) .
C28 C29 1.407(10) .
C29 C30 1.394(9) .
C30 C31 1.397(8) .
C32 C37 1.395(8) .
C32 C33 1.396(8) .
C33 C34 1.408(10) .
C34 C35 1.366(13) .
C35 C36 1.377(13) .
C36 C37 1.415(8) .
C38 C39 1.396(7) .
C38 C43 1.406(7) .
C39 C40 1.409(7) .
C40 C41 1.368(9) .
C41 C42 1.397(9) .
C42 C43 1.388(8) .
C44 C49 1.389(7) .
C44 C45 1.425(7) .
C45 C46 1.398(8) .
C46 C47 1.400(9) .
C47 C48 1.390(9) .
C48 C49 1.375(8) .
C50 Cl4 1.794(9) .
C50 Cl3 1.825(9) .
Cl1 O4 1.328(8) .
Cl1 O1 1.385(6) .
Cl1 O2 1.398(6) .
Cl1 O3 1.427(6) .
Cl2 O8 1.376(10) .
Cl2 O5 1.420(6) .
Cl2 O7 1.457(8) .
Cl2 O6A 1.48(3) .
Cl2 O6 1.480(10) .
Cl2 O7A 1.54(2) .
Cl2 O8A 1.56(2) .
C53 C54 1.502(13) .
C54 N3 1.006(10) .
C51 C52 1.461(10) .
C52 N2 1.138(8) .
C11 C12 1.413(3) .
C11 C15 1.417(3) .
C11 C16 1.606(3) .
C12 C13 1.325(3) .
C12 C17 1.511(3) .
C13 C14 1.492(3) .
C13 C18 1.543(3) .
C14 C15 1.417(3) .
C14 C19 1.522(3) .
C15 C20 1.513(3) .
C11A C16A 1.515(5) .
C11A C12A 1.532(5) .
C11A C15A 1.581(6) .
C12A C13A 1.426(5) .
C12A C17A 1.549(6) .
C13A C14A 1.313(5) .
C13A C18A 1.542(6) .
C14A C15A 1.372(5) .
C14A C19A 1.498(5) .
C15A C20A 1.582(6) .
